data_7215132
loop_
_publ_author_name
'Huang, Xian-Feng'
'Zhang, Zhi-Hui'
'Zhang, Qing-Qing'
'Wang, Ling-Zhu'
'He, Ming-Yang'
'Chen, Qun'
'Song, Guo-Qiang'
'Wei, Lin'
'Wang, Fan'
'Du, Miao'

_publ_section_title
;
 Norfloxacin salts with benzenedicarboxylic acids: charge-assisted
 hydrogen-bonding recognition and solubility regulation
;
_journal_issue 30
_journal_name_full CrystEngComm
_journal_page_first 6090
_journal_paper_doi 10.1039/c3ce40567b
_journal_volume 15
_journal_year 2013
_chemical_formula_moiety 'C16 H19 F N3 O3, C8 H6 N O4, H2 O'
_chemical_formula_sum 'C24 H27 F N4 O8'
_chemical_formula_weight 518.50
_chemical_name_systematic
; 
 ? 
;
_space_group_IT_number 14
_symmetry_cell_setting monoclinic
_symmetry_space_group_name_Hall '-P 2yn'
_symmetry_space_group_name_H-M 'P 1 21/n 1'
_atom_sites_solution_hydrogens geom
_atom_sites_solution_primary direct
_atom_sites_solution_secondary difmap
_audit_creation_method SHELXL-97
_cell_angle_alpha 90.00
_cell_angle_beta 92.476(2)
_cell_angle_gamma 90.00
_cell_formula_units_Z 4
_cell_length_a 9.5670(8)
_cell_length_b 8.1152(6)
_cell_length_c 30.906(3)
_cell_measurement_reflns_used 2.59
_cell_measurement_temperature 296(2)
_cell_measurement_theta_max 4433
_cell_measurement_theta_min 27.89
_cell_volume 2397.2(4)
_computing_cell_refinement 'Bruker SAINT'
_computing_data_collection 'Bruker APEX2'
_computing_data_reduction 'Bruker SAINT'
_computing_molecular_graphics 'Bruker SHELXTL'
_computing_publication_material 'Bruker SHELXTL'
_computing_structure_refinement 'SHELXL-97 (Sheldrick, 1997)'
_computing_structure_solution 'SHELXS-97 (Sheldrick, 1990)'
_diffrn_ambient_temperature 296(2)
_diffrn_measured_fraction_theta_full 0.995
_diffrn_measured_fraction_theta_max 0.995
_diffrn_measurement_device_type 'CCD area detector'
_diffrn_measurement_method 'phi and omega scans'
_diffrn_radiation_monochromator graphite
_diffrn_radiation_source 'fine-focus sealed tube'
_diffrn_radiation_type MoK\a
_diffrn_radiation_wavelength 0.71073
_diffrn_reflns_av_R_equivalents 0.0250
_diffrn_reflns_av_sigmaI/netI 0.0300
_diffrn_reflns_limit_h_max 11
_diffrn_reflns_limit_h_min -11
_diffrn_reflns_limit_k_max 9
_diffrn_reflns_limit_k_min -9
_diffrn_reflns_limit_l_max 31
_diffrn_reflns_limit_l_min -37
_diffrn_reflns_number 13418
_diffrn_reflns_theta_full 25.50
_diffrn_reflns_theta_max 25.50
_diffrn_reflns_theta_min 1.32
_exptl_absorpt_coefficient_mu 0.114
_exptl_absorpt_correction_T_max 0.9798
_exptl_absorpt_correction_T_min 0.9754
_exptl_absorpt_correction_type multi-scan
_exptl_absorpt_process_details SADABS
_exptl_crystal_colour COLORLESS
_exptl_crystal_density_diffrn 1.437
_exptl_crystal_density_method 'not measured'
_exptl_crystal_description BLOCK
_exptl_crystal_F_000 1088
_exptl_crystal_size_max 0.22
_exptl_crystal_size_mid 0.20
_exptl_crystal_size_min 0.18
_refine_diff_density_max 0.271
_refine_diff_density_min -0.526
_refine_diff_density_rms 0.064
_refine_ls_extinction_method none
_refine_ls_goodness_of_fit_ref 1.102
_refine_ls_hydrogen_treatment constr
_refine_ls_matrix_type full
_refine_ls_number_parameters 337
_refine_ls_number_reflns 4437
_refine_ls_number_restraints 0
_refine_ls_restrained_S_all 1.102
_refine_ls_R_factor_all 0.0630
_refine_ls_R_factor_gt 0.0472
_refine_ls_shift/su_max 0.000
_refine_ls_shift/su_mean 0.000
_refine_ls_structure_factor_coef Fsqd
_refine_ls_weighting_details 'calc w=1/[\s^2^(Fo^2^)+(0.1092P)^2^+0.0000P] where P=(Fo^2^+2Fc^2^)/3'
_refine_ls_weighting_scheme calc
_refine_ls_wR_factor_gt 0.1507
_refine_ls_wR_factor_ref 0.1659
_reflns_number_gt 3450
_reflns_number_total 4437
_reflns_threshold_expression >2sigma(I)
_cod_data_source_file c3ce40567b.cif
_cod_data_source_block 4
_cod_depositor_comments
;
The following automatic conversions were performed:

'_symmetry_cell_setting' value 'Monoclinic' changed to 'monoclinic'
according to
/usr/data/users/saulius/automatic-downloads/retrospective/RSC/lib/dictionaries/cif_core.dic
dictionary named 'cif_core.dic' version 2.4.2 from 2011-04-26.

Automatic conversion script
Id: cif_fix_values 2281 2013-09-26 08:29:07Z andrius 
;
_cod_original_cell_volume 2397.3(3)
_cod_original_sg_symbol_H-M P2(1)/n
_cod_database_code 7215132

loop_
_symmetry_equiv_pos_as_xyz
'x, y, z'
'-x+1/2, y+1/2, -z+1/2'
'-x, -y, -z'
'x-1/2, -y-1/2, z-1/2'

loop_
_atom_site_label
_atom_site_type_symbol
_atom_site_fract_x
_atom_site_fract_y
_atom_site_fract_z
_atom_site_U_iso_or_equiv
_atom_site_adp_type
_atom_site_occupancy
_atom_site_symmetry_multiplicity
_atom_site_calc_flag
_atom_site_refinement_flags
C1 C 0.1442(2) 0.6489(3) 0.18723(7) 0.0417(5) Uani 1 1 d .
H1A H 0.1196 0.6847 0.2159 0.050 Uiso 1 1 calc R
H1B H 0.0594 0.6454 0.1689 0.050 Uiso 1 1 calc R
C2 C 0.2459(2) 0.7684(2) 0.16890(7) 0.0390(5) Uani 1 1 d .
H2A H 0.2022 0.8759 0.1661 0.047 Uiso 1 1 calc R
H2B H 0.3269 0.7786 0.1887 0.047 Uiso 1 1 calc R
C3 C 0.3547(2) 0.5513(2) 0.12912(7) 0.0391(5) Uani 1 1 d .
H3A H 0.4383 0.5548 0.1480 0.047 Uiso 1 1 calc R
H3B H 0.3815 0.5164 0.1006 0.047 Uiso 1 1 calc R
C4 C 0.2521(2) 0.4296(2) 0.14662(6) 0.0409(5) Uani 1 1 d .
H4A H 0.1706 0.4219 0.1269 0.049 Uiso 1 1 calc R
H4B H 0.2952 0.3215 0.1487 0.049 Uiso 1 1 calc R
C5 C 0.3640(2) 0.8334(2) 0.10312(6) 0.0326(4) Uani 1 1 d .
C6 C 0.3004(2) 0.9857(2) 0.09176(6) 0.0359(5) Uani 1 1 d .
C7 C 0.3650(2) 1.1046(2) 0.06931(6) 0.0358(5) Uani 1 1 d .
H7 H 0.3194 1.2035 0.0631 0.043 Uiso 1 1 calc R
C8 C 0.5016(2) 1.0780(2) 0.05539(6) 0.0341(5) Uani 1 1 d .
C9 C 0.5657(2) 0.9264(2) 0.06473(6) 0.0345(5) Uani 1 1 d .
C10 C 0.4961(2) 0.8072(2) 0.08859(6) 0.0365(5) Uani 1 1 d .
H10 H 0.5405 0.7074 0.0948 0.044 Uiso 1 1 calc R
N4 N 0.69955(18) 0.8963(2) 0.05045(6) 0.0426(4) Uani 1 1 d .
C12 C 0.7656(2) 1.0136(3) 0.02878(7) 0.0488(6) Uani 1 1 d .
H12 H 0.8554 0.9910 0.0201 0.059 Uiso 1 1 calc R
C13 C 0.7097(2) 1.1643(3) 0.01862(7) 0.0455(5) Uani 1 1 d .
C14 C 0.5728(2) 1.2052(3) 0.03172(7) 0.0420(5) Uani 1 1 d .
C15 C 0.7725(2) 0.7392(3) 0.06060(9) 0.0576(7) Uani 1 1 d .
H15A H 0.8443 0.7216 0.0399 0.069 Uiso 1 1 calc R
H15B H 0.7061 0.6492 0.0577 0.069 Uiso 1 1 calc R
C16 C 0.8392(4) 0.7377(4) 0.10603(11) 0.0889(10) Uani 1 1 d .
H16A H 0.9101 0.8212 0.1084 0.133 Uiso 1 1 calc R
H16B H 0.8805 0.6318 0.1118 0.133 Uiso 1 1 calc R
H16C H 0.7690 0.7591 0.1266 0.133 Uiso 1 1 calc R
C17 C 0.7927(3) 1.2805(4) -0.00636(8) 0.0600(7) Uani 1 1 d .
C18 C 0.66110(18) 0.0875(2) 0.19538(6) 0.0279(4) Uani 1 1 d .
C19 C 0.78752(19) 0.0435(2) 0.21884(6) 0.0289(4) Uani 1 1 d .
C20 C 0.91609(18) 0.0981(2) 0.20202(6) 0.0278(4) Uani 1 1 d .
C21 C 0.91435(19) 0.1826(2) 0.16328(6) 0.0341(5) Uani 1 1 d .
H21 H 0.9990 0.2152 0.1523 0.041 Uiso 1 1 calc R
C22 C 0.7915(2) 0.2209(3) 0.14014(6) 0.0415(5) Uani 1 1 d .
H22 H 0.7935 0.2757 0.1138 0.050 Uiso 1 1 calc R
C23 C 0.6663(2) 0.1760(3) 0.15699(6) 0.0356(5) Uani 1 1 d .
H23 H 0.5831 0.2056 0.1423 0.043 Uiso 1 1 calc R
C24 C 0.52357(19) 0.0462(2) 0.21253(6) 0.0304(4) Uani 1 1 d .
C25 C 1.05538(18) 0.0703(2) 0.22549(6) 0.0298(4) Uani 1 1 d .
F1 F 0.16720(13) 1.01197(15) 0.10294(4) 0.0516(4) Uani 1 1 d .
N1 N 0.20854(17) 0.4818(2) 0.18987(5) 0.0329(4) Uani 1 1 d .
H1C H 0.2834 0.4835 0.2085 0.040 Uiso 1 1 calc R
H1D H 0.1463 0.4093 0.1998 0.040 Uiso 1 1 calc R
N2 N 0.29173(17) 0.71507(19) 0.12631(5) 0.0348(4) Uani 1 1 d .
N3 N 0.78533(18) -0.0418(3) 0.25580(6) 0.0534(6) Uani 1 1 d .
H3C H 0.8624 -0.0646 0.2699 0.064 Uiso 1 1 calc R
H3D H 0.7069 -0.0738 0.2655 0.064 Uiso 1 1 calc R
O1 O 0.5165(2) 1.3431(2) 0.02387(6) 0.0615(5) Uani 1 1 d .
O2 O 0.7318(2) 1.4222(2) -0.01655(6) 0.0702(6) Uani 1 1 d .
H2 H 0.6583 1.4300 -0.0040 0.105 Uiso 1 1 calc R
O3 O 0.9108(2) 1.2511(3) -0.01728(7) 0.0784(6) Uani 1 1 d .
O4 O 0.41799(13) 0.11835(18) 0.19072(5) 0.0411(4) Uani 1 1 d .
H4 H 0.3449 0.0997 0.2028 0.062 Uiso 1 1 calc R
O5 O 0.50518(14) -0.04196(19) 0.24340(5) 0.0442(4) Uani 1 1 d .
O6 O 1.06222(14) -0.0258(2) 0.25735(5) 0.0474(4) Uani 1 1 d .
O7 O 1.15975(13) 0.14459(17) 0.21175(5) 0.0376(4) Uani 1 1 d .
O8 O 0.0360(4) 0.4035(4) 0.06313(9) 0.1515(15) Uani 1 1 d .
H8A H -0.0325 0.4026 0.0462 0.227 Uiso 1 1 d R
H8B H 0.1157 0.3976 0.0545 0.227 Uiso 1 1 d R

loop_
_atom_site_aniso_label
_atom_site_aniso_U_11
_atom_site_aniso_U_22
_atom_site_aniso_U_33
_atom_site_aniso_U_23
_atom_site_aniso_U_13
_atom_site_aniso_U_12
C1 0.0385(11) 0.0450(12) 0.0424(12) 0.0085(10) 0.0096(9) 0.0040(10)
C2 0.0484(12) 0.0327(10) 0.0368(11) -0.0011(9) 0.0102(9) 0.0001(9)
C3 0.0510(13) 0.0314(10) 0.0356(11) 0.0019(9) 0.0094(9) 0.0023(9)
C4 0.0559(13) 0.0333(10) 0.0335(11) 0.0005(9) 0.0008(9) -0.0043(10)
C5 0.0379(10) 0.0307(10) 0.0294(10) -0.0008(8) 0.0051(8) -0.0001(8)
C6 0.0367(11) 0.0374(11) 0.0343(10) 0.0003(9) 0.0091(8) 0.0029(9)
C7 0.0444(12) 0.0309(10) 0.0323(10) 0.0012(8) 0.0029(9) 0.0024(9)
C8 0.0392(11) 0.0367(11) 0.0265(10) -0.0005(8) 0.0026(8) -0.0053(9)
C9 0.0342(10) 0.0393(11) 0.0302(10) -0.0037(8) 0.0031(8) -0.0019(9)
C10 0.0387(11) 0.0330(10) 0.0381(11) 0.0026(9) 0.0064(9) 0.0028(9)
N4 0.0340(9) 0.0524(11) 0.0421(10) -0.0015(8) 0.0081(8) -0.0027(8)
C12 0.0403(12) 0.0659(16) 0.0409(12) -0.0068(11) 0.0079(10) -0.0132(11)
C13 0.0470(13) 0.0560(14) 0.0336(11) -0.0040(10) 0.0049(9) -0.0177(11)
C14 0.0526(13) 0.0429(12) 0.0304(10) 0.0002(9) 0.0022(9) -0.0123(10)
C15 0.0380(12) 0.0593(15) 0.0765(18) -0.0015(13) 0.0144(12) 0.0065(12)
C16 0.074(2) 0.085(2) 0.105(3) 0.016(2) -0.0274(18) 0.0118(18)
C17 0.0650(17) 0.0728(18) 0.0428(13) -0.0052(13) 0.0094(12) -0.0332(15)
C18 0.0212(9) 0.0315(9) 0.0313(10) -0.0023(8) 0.0026(7) -0.0027(7)
C19 0.0238(9) 0.0287(9) 0.0342(10) 0.0034(8) 0.0017(7) -0.0003(8)
C20 0.0222(9) 0.0282(9) 0.0332(10) -0.0029(8) 0.0036(7) -0.0011(7)
C21 0.0254(9) 0.0445(11) 0.0328(10) 0.0000(9) 0.0060(8) -0.0074(8)
C22 0.0348(11) 0.0613(13) 0.0286(10) 0.0107(10) 0.0017(8) -0.0053(10)
C23 0.0269(10) 0.0486(12) 0.0308(10) 0.0005(9) -0.0035(8) -0.0010(9)
C24 0.0226(9) 0.0326(9) 0.0360(10) -0.0037(8) 0.0023(7) -0.0005(8)
C25 0.0214(9) 0.0293(9) 0.0386(11) -0.0028(8) 0.0021(8) 0.0019(7)
F1 0.0421(7) 0.0505(7) 0.0638(8) 0.0115(6) 0.0195(6) 0.0113(6)
N1 0.0306(8) 0.0367(9) 0.0311(9) 0.0054(7) -0.0033(6) -0.0064(7)
N2 0.0425(9) 0.0278(8) 0.0350(9) 0.0014(7) 0.0111(7) 0.0003(7)
N3 0.0252(9) 0.0760(13) 0.0587(12) 0.0388(11) -0.0010(8) -0.0041(9)
O1 0.0758(12) 0.0457(9) 0.0642(11) 0.0176(8) 0.0161(9) -0.0066(9)
O2 0.0871(15) 0.0654(12) 0.0594(12) 0.0056(10) 0.0180(11) -0.0295(11)
O3 0.0635(12) 0.0997(15) 0.0741(13) -0.0007(11) 0.0268(10) -0.0332(11)
O4 0.0199(7) 0.0530(9) 0.0506(9) 0.0098(7) 0.0038(6) 0.0020(6)
O5 0.0268(7) 0.0551(9) 0.0516(9) 0.0166(8) 0.0105(6) -0.0001(7)
O6 0.0287(7) 0.0574(9) 0.0553(9) 0.0212(8) -0.0072(6) -0.0032(7)
O7 0.0188(6) 0.0410(8) 0.0534(9) 0.0015(7) 0.0037(6) -0.0014(6)
O8 0.161(3) 0.187(3) 0.103(2) 0.057(2) -0.046(2) -0.094(3)

loop_
_atom_type_symbol
_atom_type_description
_atom_type_scat_dispersion_real
_atom_type_scat_dispersion_imag
_atom_type_scat_source
C C 0.0033 0.0016 'International Tables Vol C Tables 4.2.6.8 and 6.1.1.4'
H H 0.0000 0.0000 'International Tables Vol C Tables 4.2.6.8 and 6.1.1.4'
N N 0.0061 0.0033 'International Tables Vol C Tables 4.2.6.8 and 6.1.1.4'
O O 0.0106 0.0060 'International Tables Vol C Tables 4.2.6.8 and 6.1.1.4'
F F 0.0171 0.0103 'International Tables Vol C Tables 4.2.6.8 and 6.1.1.4'

loop_
_geom_angle_atom_site_label_1
_geom_angle_atom_site_label_2
_geom_angle_atom_site_label_3
_geom_angle
N1 C1 C2 109.58(16)
N1 C1 H1A 109.8
C2 C1 H1A 109.8
N1 C1 H1B 109.8
C2 C1 H1B 109.8
H1A C1 H1B 108.2
N2 C2 C1 111.77(17)
N2 C2 H2A 109.3
C1 C2 H2A 109.3
N2 C2 H2B 109.3
C1 C2 H2B 109.3
H2A C2 H2B 107.9
N2 C3 C4 110.13(17)
N2 C3 H3A 109.6
C4 C3 H3A 109.6
N2 C3 H3B 109.6
C4 C3 H3B 109.6
H3A C3 H3B 108.1
N1 C4 C3 110.45(16)
N1 C4 H4A 109.6
C3 C4 H4A 109.6
N1 C4 H4B 109.6
C3 C4 H4B 109.6
H4A C4 H4B 108.1
C10 C5 N2 122.84(18)
C10 C5 C6 116.41(17)
N2 C5 C6 120.70(17)
F1 C6 C7 118.37(18)
F1 C6 C5 118.29(17)
C7 C6 C5 123.31(18)
C6 C7 C8 119.85(19)
C6 C7 H7 120.1
C8 C7 H7 120.1
C9 C8 C7 118.34(18)
C9 C8 C14 121.21(19)
C7 C8 C14 120.45(19)
N4 C9 C8 119.28(18)
N4 C9 C10 120.60(19)
C8 C9 C10 120.12(18)
C5 C10 C9 121.91(19)
C5 C10 H10 119.0
C9 C10 H10 119.0
C12 N4 C9 119.59(19)
C12 N4 C15 119.36(18)
C9 N4 C15 120.99(18)
N4 C12 C13 124.3(2)
N4 C12 H12 117.8
C13 C12 H12 117.8
C12 C13 C14 119.8(2)
C12 C13 C17 118.7(2)
C14 C13 C17 121.5(2)
O1 C14 C13 122.8(2)
O1 C14 C8 121.5(2)
C13 C14 C8 115.8(2)
N4 C15 C16 112.3(2)
N4 C15 H15A 109.2
C16 C15 H15A 109.2
N4 C15 H15B 109.2
C16 C15 H15B 109.2
H15A C15 H15B 107.9
C15 C16 H16A 109.5
C15 C16 H16B 109.5
H16A C16 H16B 109.5
C15 C16 H16C 109.5
H16A C16 H16C 109.5
H16B C16 H16C 109.5
O3 C17 O2 120.7(2)
O3 C17 C13 123.2(3)
O2 C17 C13 116.1(2)
C23 C18 C19 120.14(16)
C23 C18 C24 119.23(17)
C19 C18 C24 120.57(16)
N3 C19 C20 121.19(17)
N3 C19 C18 121.28(16)
C20 C19 C18 117.50(16)
C21 C20 C19 119.51(17)
C21 C20 C25 118.01(16)
C19 C20 C25 122.47(16)
C20 C21 C22 122.55(17)
C20 C21 H21 118.7
C22 C21 H21 118.7
C23 C22 C21 118.60(18)
C23 C22 H22 120.7
C21 C22 H22 120.7
C22 C23 C18 121.59(18)
C22 C23 H23 119.2
C18 C23 H23 119.2
O5 C24 O4 121.85(16)
O5 C24 C18 125.32(17)
O4 C24 C18 112.83(16)
O6 C25 O7 123.24(17)
O6 C25 C20 119.06(16)
O7 C25 C20 117.71(17)
C4 N1 C1 110.07(15)
C4 N1 H1C 109.6
C1 N1 H1C 109.6
C4 N1 H1D 109.6
C1 N1 H1D 109.6
H1C N1 H1D 108.2
C5 N2 C3 116.34(15)
C5 N2 C2 115.45(15)
C3 N2 C2 110.65(15)
C19 N3 H3C 120.0
C19 N3 H3D 120.0
H3C N3 H3D 120.0
C17 O2 H2 109.5
C24 O4 H4 109.5
H8A O8 H8B 121.3

loop_
_geom_bond_atom_site_label_1
_geom_bond_atom_site_label_2
_geom_bond_distance
C1 N1 1.490(3)
C1 C2 1.502(3)
C1 H1A 0.9700
C1 H1B 0.9700
C2 N2 1.470(2)
C2 H2A 0.9700
C2 H2B 0.9700
C3 N2 1.460(2)
C3 C4 1.509(3)
C3 H3A 0.9700
C3 H3B 0.9700
C4 N1 1.479(2)
C4 H4A 0.9700
C4 H4B 0.9700
C5 C10 1.376(3)
C5 N2 1.398(2)
C5 C6 1.415(3)
C6 F1 1.352(2)
C6 C7 1.353(3)
C7 C8 1.409(3)
C7 H7 0.9300
C8 C9 1.399(3)
C8 C14 1.451(3)
C9 N4 1.394(3)
C9 C10 1.402(3)
C10 H10 0.9300
N4 C12 1.338(3)
N4 C15 1.480(3)
C12 C13 1.366(4)
C12 H12 0.9300
C13 C14 1.427(3)
C13 C17 1.473(3)
C14 O1 1.261(3)
C15 C16 1.517(4)
C15 H15A 0.9700
C15 H15B 0.9700
C16 H16A 0.9600
C16 H16B 0.9600
C16 H16C 0.9600
C17 O3 1.216(3)
C17 O2 1.321(4)
C18 C23 1.390(3)
C18 C19 1.428(3)
C18 C24 1.478(2)
C19 N3 1.336(2)
C19 C20 1.426(2)
C20 C21 1.379(3)
C20 C25 1.506(3)
C21 C22 1.385(3)
C21 H21 0.9300
C22 C23 1.376(3)
C22 H22 0.9300
C23 H23 0.9300
C24 O5 1.212(2)
C24 O4 1.326(2)
C25 O6 1.256(2)
C25 O7 1.256(2)
N1 H1C 0.9000
N1 H1D 0.9000
N3 H3C 0.8600
N3 H3D 0.8600
O2 H2 0.8200
O4 H4 0.8200
O8 H8A 0.8201
O8 H8B 0.8202

loop_
_geom_hbond_atom_site_label_D
_geom_hbond_atom_site_label_H
_geom_hbond_atom_site_label_A
_geom_hbond_distance_DH
_geom_hbond_distance_HA
_geom_hbond_distance_DA
_geom_hbond_angle_DHA
_geom_hbond_site_symmetry_A
_geom_hbond_publ_flag
N1 H1C O6 0.90 1.78 2.679(2) 175 2_655 yes
N1 H1D O7 0.90 2.18 2.859(2) 132 1_455 yes
N1 H1D O5 0.90 2.36 2.971(2) 126 2_555 yes
O2 H2 O1 0.82 1.79 2.538(3) 150 . yes
N3 H3C O5 0.86 2.04 2.693(2) 132 . yes
N3 H3D O6 0.86 1.99 2.650(2) 133 . yes
O4 H4 O7 0.82 1.84 2.589(2) 152 1_455 yes
O8 H8A O3 0.82 2.36 2.978(4) 133 1_445 yes
O8 H8B O2 0.82 2.41 3.047(5) 135 3_675 yes
C1 H1A O5 0.97 2.55 3.048(3) 112 2_555 yes
C2 H2A F1 0.97 2.26 2.919(3) 124 . yes
C4 H4A O8 0.97 2.31 3.242(4) 160 . yes
C4 H4B O4 0.97 2.37 3.248(3) 150 . yes
C15 H15A O3 0.97 2.49 3.369(4) 150 3_775 yes

loop_
_geom_torsion_atom_site_label_1
_geom_torsion_atom_site_label_2
_geom_torsion_atom_site_label_3
_geom_torsion_atom_site_label_4
_geom_torsion
N1 C1 C2 N2 56.6(2)
N2 C3 C4 N1 -58.6(2)
C10 C5 C6 F1 175.72(18)
N2 C5 C6 F1 -1.6(3)
C10 C5 C6 C7 -2.5(3)
N2 C5 C6 C7 -179.87(19)
F1 C6 C7 C8 -177.05(18)
C5 C6 C7 C8 1.2(3)
C6 C7 C8 C9 1.1(3)
C6 C7 C8 C14 -179.27(19)
C7 C8 C9 N4 178.62(18)
C14 C8 C9 N4 -1.0(3)
C7 C8 C9 C10 -2.0(3)
C14 C8 C9 C10 178.40(19)
N2 C5 C10 C9 178.87(19)
C6 C5 C10 C9 1.6(3)
N4 C9 C10 C5 179.99(19)
C8 C9 C10 C5 0.6(3)
C8 C9 N4 C12 1.2(3)
C10 C9 N4 C12 -178.1(2)
C8 C9 N4 C15 178.4(2)
C10 C9 N4 C15 -1.0(3)
C9 N4 C12 C13 -1.1(3)
C15 N4 C12 C13 -178.3(2)
N4 C12 C13 C14 0.6(4)
N4 C12 C13 C17 -178.5(2)
C12 C13 C14 O1 178.9(2)
C17 C13 C14 O1 -2.0(4)
C12 C13 C14 C8 -0.3(3)
C17 C13 C14 C8 178.78(19)
C9 C8 C14 O1 -178.7(2)
C7 C8 C14 O1 1.7(3)
C9 C8 C14 C13 0.5(3)
C7 C8 C14 C13 -179.07(19)
C12 N4 C15 C16 96.7(3)
C9 N4 C15 C16 -80.5(3)
C12 C13 C17 O3 -2.4(4)
C14 C13 C17 O3 178.4(2)
C12 C13 C17 O2 177.8(2)
C14 C13 C17 O2 -1.3(3)
C23 C18 C19 N3 -179.92(19)
C24 C18 C19 N3 2.8(3)
C23 C18 C19 C20 1.9(3)
C24 C18 C19 C20 -175.36(15)
N3 C19 C20 C21 178.60(19)
C18 C19 C20 C21 -3.2(3)
N3 C19 C20 C25 -2.8(3)
C18 C19 C20 C25 175.40(16)
C19 C20 C21 C22 1.6(3)
C25 C20 C21 C22 -177.12(19)
C20 C21 C22 C23 1.5(3)
C21 C22 C23 C18 -2.9(3)
C19 C18 C23 C22 1.2(3)
C24 C18 C23 C22 178.49(19)
C23 C18 C24 O5 173.22(19)
C19 C18 C24 O5 -9.5(3)
C23 C18 C24 O4 -7.6(2)
C19 C18 C24 O4 169.70(17)
C21 C20 C25 O6 -169.91(17)
C19 C20 C25 O6 11.4(3)
C21 C20 C25 O7 9.6(3)
C19 C20 C25 O7 -169.06(16)
C3 C4 N1 C1 58.4(2)
C2 C1 N1 C4 -56.9(2)
C10 C5 N2 C3 -8.7(3)
C6 C5 N2 C3 168.45(18)
C10 C5 N2 C2 123.5(2)
C6 C5 N2 C2 -59.4(3)
C4 C3 N2 C5 -168.24(17)
C4 C3 N2 C2 57.4(2)
C1 C2 N2 C5 167.82(18)
C1 C2 N2 C3 -57.4(2)
